data_4335588
loop_
_publ_author_name
'Tao Tian'
'Weiting Yang'
'Hao Wang'
'Song Dang'
'Zhong-Ming Sun'

_publ_section_title
;
 Flexible Diphosphonic Acids for the Isolation of Uranyl Hybrids with
 Heterometallic UVI=O-ZnII Cation-Cation Interactions
;
_journal_name_full 'Inorganic Chemistry'
_journal_page_first 8288
_journal_page_last 8290
_journal_paper_doi 10.1021/ic4009834
_journal_volume 52
_journal_year 2013
_chemical_formula_sum 'C20 H16 N2 O20 P4 U3 Zn'
_chemical_formula_weight 1507.69
_chemical_name_systematic
; 
 ? 
;
_space_group_IT_number 14
_symmetry_space_group_name_Hall '-P 2yn'
_symmetry_space_group_name_H-M 'P 1 21/n 1'
_atom_sites_solution_hydrogens geom
_atom_sites_solution_primary direct
_atom_sites_solution_secondary difmap
_audit_creation_method SHELXL-97
_cell_angle_alpha 90.00
_cell_angle_beta 91.464(4)
_cell_angle_gamma 90.00
_cell_formula_units_Z 4
_cell_length_a 9.605(3)
_cell_length_b 21.278(7)
_cell_length_c 16.747(5)
_cell_measurement_temperature 273(2)
_cell_volume 3421.6(19)
_computing_structure_refinement 'SHELXL-97 (Sheldrick, 1997)'
_computing_structure_solution 'SHELXS-97 (Sheldrick, 1990)'
_diffrn_ambient_temperature 273(2)
_diffrn_measured_fraction_theta_full 0.998
_diffrn_measured_fraction_theta_max 0.998
_diffrn_radiation_monochromator graphite
_diffrn_radiation_source 'fine-focus sealed tube'
_diffrn_radiation_type MoK\a
_diffrn_radiation_wavelength 0.71073
_diffrn_reflns_av_R_equivalents 0.0469
_diffrn_reflns_av_sigmaI/netI 0.0574
_diffrn_reflns_limit_h_max 11
_diffrn_reflns_limit_h_min -11
_diffrn_reflns_limit_k_max 24
_diffrn_reflns_limit_k_min -26
_diffrn_reflns_limit_l_max 14
_diffrn_reflns_limit_l_min -20
_diffrn_reflns_number 19005
_diffrn_reflns_theta_full 26.20
_diffrn_reflns_theta_max 26.20
_diffrn_reflns_theta_min 1.55
_exptl_absorpt_coefficient_mu 15.120
_exptl_absorpt_correction_T_max 0.65
_exptl_absorpt_correction_T_min 0.57
_exptl_absorpt_correction_type multi-scan
_exptl_absorpt_process_details sadabs
_exptl_crystal_density_diffrn 2.927
_exptl_crystal_F_000 2704
_exptl_crystal_size_max 0.15
_exptl_crystal_size_mid 0.075
_exptl_crystal_size_min 0.075
_refine_diff_density_max 1.573
_refine_diff_density_min -1.349
_refine_diff_density_rms 0.233
_refine_ls_extinction_method none
_refine_ls_goodness_of_fit_ref 1.007
_refine_ls_hydrogen_treatment mixed
_refine_ls_matrix_type full
_refine_ls_number_parameters 471
_refine_ls_number_reflns 6849
_refine_ls_number_restraints 1
_refine_ls_restrained_S_all 1.007
_refine_ls_R_factor_all 0.0508
_refine_ls_R_factor_gt 0.0331
_refine_ls_shift/su_max 0.002
_refine_ls_shift/su_mean 0.000
_refine_ls_structure_factor_coef Fsqd
_refine_ls_weighting_details 'calc w=1/[\s^2^(Fo^2^)+(0.0329P)^2^+0.0000P] where P=(Fo^2^+2Fc^2^)/3'
_refine_ls_weighting_scheme calc
_refine_ls_wR_factor_gt 0.0752
_refine_ls_wR_factor_ref 0.0840
_reflns_number_gt 5194
_reflns_number_total 6849
_reflns_threshold_expression >2sigma(I)
_cod_data_source_file ic4009834_si_002_3.cif
_cod_data_source_block 3
_cod_original_cell_volume 3421.4(19)
_cod_database_code 4335588

loop_
_symmetry_equiv_pos_as_xyz
'x, y, z'
'-x+1/2, y+1/2, -z+1/2'
'-x, -y, -z'
'x-1/2, -y-1/2, z-1/2'

loop_
_atom_site_label
_atom_site_type_symbol
_atom_site_fract_x
_atom_site_fract_y
_atom_site_fract_z
_atom_site_U_iso_or_equiv
_atom_site_adp_type
_atom_site_occupancy
_atom_site_symmetry_multiplicity
_atom_site_calc_flag
_atom_site_refinement_flags
_atom_site_disorder_group
U1 U 0.78101(3) 0.241479(14) 0.962603(16) 0.01463(9) Uani 1 1 d . .
U2 U 0.70895(3) 0.241901(14) 0.516261(16) 0.01519(9) Uani 1 1 d . .
U3 U 1.24392(3) 0.139770(14) 0.742956(15) 0.01481(8) Uani 1 1 d . .
Zn1 Zn 0.73621(10) 0.28346(5) 0.73673(6) 0.0279(2) Uani 1 1 d . .
P1 P 0.5318(2) 0.34370(10) 1.05641(11) 0.0148(4) Uani 1 1 d . .
P2 P 0.9575(2) 0.34748(10) 0.42830(11) 0.0143(4) Uani 1 1 d . .
P3 P 0.5000(2) 0.14147(10) 0.57761(11) 0.0163(4) Uani 1 1 d . .
P4 P 0.9897(2) 0.13760(10) 0.90717(11) 0.0164(4) Uani 1 1 d . .
N1 N 0.6338(8) 0.3679(4) 0.7595(4) 0.0344(19) Uani 1 1 d . .
N2 N 0.8941(7) 0.3448(4) 0.7176(4) 0.0282(17) Uani 1 1 d . .
O1 O 0.8001(5) 0.2810(3) 0.8688(3) 0.0219(13) Uani 1 1 d . .
O2 O 0.7647(6) 0.2011(3) 1.0537(3) 0.0253(13) Uani 1 1 d . .
O3 O 0.6798(5) 0.2814(3) 0.6093(3) 0.0224(13) Uani 1 1 d . .
O4 O 0.7351(6) 0.2015(3) 0.4266(3) 0.0254(13) Uani 1 1 d . .
O5 O 1.2394(6) 0.2220(3) 0.7506(3) 0.0337(15) Uani 1 1 d . .
O6 O 1.2496(5) 0.0580(3) 0.7339(3) 0.0252(13) Uani 1 1 d . .
O7 O 0.6476(5) 0.3242(3) 1.0027(3) 0.0239(13) Uani 1 1 d . .
O8 O 0.4193(5) 0.2927(2) 1.0637(3) 0.0189(12) Uani 1 1 d . .
O9 O 0.5880(6) 0.3605(3) 1.1392(3) 0.0311(15) Uani 1 1 d . .
O10 O 0.8413(5) 0.3264(3) 0.4813(3) 0.0218(13) Uani 1 1 d . .
O11 O 1.0667(5) 0.2960(2) 0.4170(3) 0.0184(12) Uani 1 1 d . .
O12 O 0.8998(5) 0.3676(3) 0.3472(3) 0.0225(13) Uani 1 1 d . .
O13 O 0.6565(5) 0.1473(2) 0.5885(3) 0.0207(12) Uani 1 1 d . .
O14 O 0.4595(5) 0.1953(3) 0.5199(3) 0.0240(13) Uani 1 1 d . .
O15 O 0.4259(6) 0.1468(3) 0.6562(3) 0.0265(14) Uani 1 1 d . .
O16 O 1.0313(6) 0.1964(3) 0.9552(3) 0.0307(15) Uani 1 1 d . .
O17 O 0.8341(5) 0.1454(2) 0.8922(3) 0.0217(12) Uani 1 1 d . .
O18 O 1.0677(6) 0.1308(3) 0.8304(3) 0.0301(15) Uani 1 1 d . .
O19 O 0.8478(8) 0.2036(4) 0.7295(4) 0.058(2) Uani 1 1 d . .
O20 O 0.5637(8) 0.2342(3) 0.7590(4) 0.053(2) Uani 1 1 d . .
C1 C 0.4469(8) 0.4130(4) 1.0173(5) 0.0247(19) Uani 1 1 d . .
H1A H 0.4056 0.4030 0.9654 0.030 Uiso 1 1 calc R .
H1B H 0.3716 0.4240 1.0523 0.030 Uiso 1 1 calc R .
C2 C 0.5404(8) 0.4706(4) 1.0083(5) 0.028(2) Uani 1 1 d . .
H2A H 0.5960 0.4761 1.0570 0.033 Uiso 1 1 calc R .
H2B H 0.6036 0.4633 0.9650 0.033 Uiso 1 1 calc R .
C3 C 1.0444(8) 0.4138(4) 0.4722(4) 0.0206(18) Uani 1 1 d . .
H3A H 1.0885 0.4004 0.5221 0.025 Uiso 1 1 calc R .
H3B H 1.1180 0.4265 0.4370 0.025 Uiso 1 1 calc R .
C4 C 0.9560(8) 0.4715(4) 0.4893(5) 0.0249(19) Uani 1 1 d . .
H4A H 0.8981 0.4811 0.4426 0.037 Uiso 1 1 calc R .
H4B H 0.8950 0.4622 0.5330 0.037 Uiso 1 1 calc R .
C5 C 1.0284(13) 0.0695(6) 0.9651(7) 0.058(3) Uani 1 1 d . .
C6 C 0.985(2) 0.0106(9) 0.9322(13) 0.145(9) Uani 1 1 d . .
C7 C 0.4556(10) 0.0679(5) 0.5331(5) 0.037(2) Uani 1 1 d U .
C8 C 0.507(2) 0.0119(7) 0.5758(10) 0.118(7) Uani 1 1 d U .
C9 C 0.5033(11) 0.3769(6) 0.7807(6) 0.060(3) Uani 1 1 d . .
H9A H 0.4457 0.3422 0.7864 0.072 Uiso 1 1 calc R .
C10 C 0.4489(13) 0.4375(7) 0.7948(7) 0.070(4) Uani 1 1 d . .
H10A H 0.3566 0.4435 0.8084 0.084 Uiso 1 1 calc R .
C11 C 0.5400(16) 0.4873(7) 0.7872(7) 0.076(5) Uani 1 1 d . .
H11A H 0.5079 0.5275 0.7988 0.091 Uiso 1 1 calc R .
C12 C 0.6766(14) 0.4808(6) 0.7634(6) 0.053(3) Uani 1 1 d . .
C13 C 0.7741(14) 0.5287(6) 0.7521(7) 0.066(4) Uani 1 1 d . .
H13A H 0.7467 0.5703 0.7587 0.079 Uiso 1 1 calc R .
C14 C 0.9064(15) 0.5165(5) 0.7322(7) 0.066(4) Uani 1 1 d . .
H14A H 0.9687 0.5496 0.7266 0.079 Uiso 1 1 calc R .
C15 C 0.9513(13) 0.4551(5) 0.7197(6) 0.050(3) Uani 1 1 d . .
C16 C 1.0867(13) 0.4395(6) 0.7011(6) 0.055(3) Uani 1 1 d . .
H16A H 1.1523 0.4713 0.6962 0.066 Uiso 1 1 calc R .
C17 C 1.1257(12) 0.3799(6) 0.6901(6) 0.057(3) Uani 1 1 d . .
H17A H 1.2171 0.3701 0.6778 0.068 Uiso 1 1 calc R .
C18 C 1.0243(10) 0.3322(5) 0.6975(5) 0.045(3) Uani 1 1 d . .
H18A H 1.0495 0.2907 0.6881 0.054 Uiso 1 1 calc R .
C19 C 0.8562(10) 0.4047(5) 0.7295(5) 0.032(2) Uani 1 1 d . .
C20 C 0.7209(11) 0.4170(5) 0.7510(5) 0.038(3) Uani 1 1 d . .
C8' C 0.528(2) 0.0557(8) 0.4626(11) 0.057(7) Uani 0.62(3) 1 d P 1
C6' C 0.966(3) 0.0560(10) 1.0339(13) 0.069(10) Uani 0.56(3) 1 d P 1

loop_
_atom_site_aniso_label
_atom_site_aniso_U_11
_atom_site_aniso_U_22
_atom_site_aniso_U_33
_atom_site_aniso_U_23
_atom_site_aniso_U_13
_atom_site_aniso_U_12
U1 0.00953(15) 0.02035(18) 0.01408(15) -0.00150(11) 0.00143(11) -0.00036(11)
U2 0.00963(16) 0.02170(19) 0.01428(15) 0.00197(11) 0.00122(11) -0.00010(11)
U3 0.01174(15) 0.01843(17) 0.01429(15) -0.00029(11) 0.00076(11) 0.00042(12)
Zn1 0.0273(6) 0.0250(6) 0.0316(6) 0.0009(4) 0.0061(4) -0.0027(5)
P1 0.0078(10) 0.0185(11) 0.0180(10) -0.0027(8) -0.0010(7) -0.0002(8)
P2 0.0099(10) 0.0168(11) 0.0160(9) 0.0007(8) -0.0015(7) 0.0000(8)
P3 0.0126(10) 0.0180(12) 0.0186(10) 0.0024(8) 0.0022(8) -0.0005(8)
P4 0.0128(10) 0.0206(12) 0.0160(10) -0.0004(8) 0.0031(8) 0.0017(8)
N1 0.029(5) 0.050(6) 0.024(4) -0.009(4) -0.003(3) 0.015(4)
N2 0.020(4) 0.037(5) 0.027(4) 0.003(3) 0.000(3) -0.005(3)
O1 0.025(3) 0.022(3) 0.019(3) 0.001(2) 0.005(2) -0.006(2)
O2 0.022(3) 0.032(4) 0.022(3) 0.005(3) 0.004(2) 0.003(3)
O3 0.023(3) 0.028(4) 0.017(3) 0.005(2) 0.005(2) 0.003(3)
O4 0.028(3) 0.031(4) 0.018(3) -0.005(2) 0.005(2) -0.002(3)
O5 0.030(4) 0.024(4) 0.047(4) -0.002(3) 0.004(3) 0.004(3)
O6 0.015(3) 0.024(3) 0.036(3) 0.002(3) -0.001(2) -0.001(2)
O7 0.012(3) 0.027(4) 0.034(3) -0.003(3) 0.007(2) 0.002(2)
O8 0.015(3) 0.016(3) 0.026(3) 0.002(2) 0.000(2) -0.001(2)
O9 0.025(3) 0.042(4) 0.026(3) -0.012(3) -0.011(3) 0.003(3)
O10 0.015(3) 0.026(4) 0.025(3) -0.002(2) 0.007(2) 0.000(2)
O11 0.017(3) 0.018(3) 0.021(3) 0.000(2) 0.003(2) 0.002(2)
O12 0.019(3) 0.027(4) 0.021(3) 0.001(2) -0.005(2) 0.002(2)
O13 0.012(3) 0.020(3) 0.030(3) 0.006(2) 0.000(2) 0.001(2)
O14 0.016(3) 0.031(4) 0.026(3) 0.006(3) 0.001(2) 0.001(3)
O15 0.020(3) 0.039(4) 0.021(3) 0.005(3) 0.010(2) -0.001(3)
O16 0.013(3) 0.041(4) 0.038(3) -0.016(3) -0.002(2) 0.004(3)
O17 0.014(3) 0.019(3) 0.032(3) -0.005(2) -0.002(2) 0.001(2)
O18 0.019(3) 0.046(4) 0.026(3) -0.006(3) 0.012(2) -0.008(3)
O19 0.092(6) 0.058(5) 0.025(4) -0.001(3) -0.003(4) 0.040(5)
O20 0.063(5) 0.063(5) 0.034(4) 0.011(3) -0.003(3) -0.045(4)
C1 0.014(4) 0.029(5) 0.031(5) 0.003(4) -0.001(3) 0.005(4)
C2 0.011(4) 0.030(6) 0.042(5) 0.006(4) 0.001(4) -0.002(4)
C3 0.021(5) 0.020(5) 0.021(4) -0.002(3) 0.004(3) -0.006(3)
C4 0.019(5) 0.020(5) 0.035(5) -0.002(4) -0.005(4) 0.002(4)
C5 0.077(9) 0.039(8) 0.059(7) 0.029(6) -0.001(6) 0.006(6)
C6 0.18(2) 0.065(13) 0.19(2) 0.048(13) -0.050(16) 0.013(12)
C7 0.038(6) 0.041(6) 0.034(5) -0.007(4) 0.005(4) -0.017(4)
C8 0.19(2) 0.065(11) 0.096(12) 0.024(9) -0.037(12) -0.001(11)
C9 0.030(7) 0.089(10) 0.059(7) -0.008(7) -0.003(5) 0.001(6)
C10 0.042(8) 0.089(11) 0.077(9) -0.017(8) -0.025(6) 0.040(8)
C11 0.076(11) 0.089(12) 0.061(8) -0.026(8) -0.030(8) 0.038(9)
C12 0.058(8) 0.051(8) 0.050(7) -0.005(6) -0.011(6) 0.011(6)
C13 0.069(10) 0.027(7) 0.100(11) 0.012(6) -0.027(8) -0.005(6)
C14 0.079(10) 0.030(7) 0.087(9) 0.018(6) -0.018(8) -0.021(7)
C15 0.069(9) 0.037(7) 0.043(6) 0.007(5) -0.009(6) -0.006(6)
C16 0.060(8) 0.062(9) 0.043(6) -0.007(6) 0.008(5) -0.024(7)
C17 0.048(7) 0.077(10) 0.045(6) -0.023(6) 0.004(5) -0.022(7)
C18 0.027(6) 0.060(8) 0.048(6) -0.015(5) 0.003(5) 0.000(5)
C19 0.039(6) 0.040(6) 0.018(4) -0.002(4) -0.002(4) -0.002(5)
C20 0.054(7) 0.022(6) 0.038(6) 0.000(4) -0.013(5) 0.009(5)
C8' 0.079(16) 0.028(12) 0.065(13) -0.011(9) 0.018(10) -0.017(9)
C6' 0.12(2) 0.034(15) 0.057(15) -0.001(10) 0.032(13) 0.000(13)

loop_
_atom_type_symbol
_atom_type_description
_atom_type_scat_dispersion_real
_atom_type_scat_dispersion_imag
_atom_type_scat_source
C C 0.0033 0.0016 'International Tables Vol C Tables 4.2.6.8 and 6.1.1.4'
H H 0.0000 0.0000 'International Tables Vol C Tables 4.2.6.8 and 6.1.1.4'
N N 0.0061 0.0033 'International Tables Vol C Tables 4.2.6.8 and 6.1.1.4'
O O 0.0106 0.0060 'International Tables Vol C Tables 4.2.6.8 and 6.1.1.4'
P P 0.1023 0.0942 'International Tables Vol C Tables 4.2.6.8 and 6.1.1.4'
Zn Zn 0.2839 1.4301 'International Tables Vol C Tables 4.2.6.8 and 6.1.1.4'
U U -9.6767 9.6646 'International Tables Vol C Tables 4.2.6.8 and 6.1.1.4'

loop_
_geom_angle_atom_site_label_1
_geom_angle_atom_site_label_2
_geom_angle_atom_site_label_3
_geom_angle
_geom_angle_site_symmetry_1
_geom_angle_site_symmetry_3
O2 U1 O1 178.5(3) . .
O2 U1 O7 93.4(2) . .
O1 U1 O7 88.1(2) . .
O2 U1 O11 91.1(2) . 4_566
O1 U1 O11 89.0(2) . 4_566
O7 U1 O11 82.08(19) . 4_566
O2 U1 O14 90.3(2) . 4_666
O1 U1 O14 90.0(2) . 4_666
O7 U1 O14 81.30(19) . 4_666
O11 U1 O14 163.37(18) 4_566 4_666
O2 U1 O17 92.0(2) . .
O1 U1 O17 86.7(2) . .
O7 U1 O17 156.82(18) . .
O11 U1 O17 75.27(17) 4_566 .
O14 U1 O17 121.24(18) 4_666 .
O2 U1 O16 87.9(2) . .
O1 U1 O16 90.9(2) . .
O7 U1 O16 145.57(19) . .
O11 U1 O16 132.33(18) 4_566 .
O14 U1 O16 64.28(19) 4_666 .
O17 U1 O16 57.15(17) . .
O4 U2 O3 178.4(2) . .
O4 U2 O8 89.7(2) . 4_665
O3 U2 O8 90.3(2) . 4_665
O4 U2 O10 94.2(2) . .
O3 U2 O10 87.4(2) . .
O8 U2 O10 81.36(19) 4_665 .
O4 U2 O16 91.1(2) . 4_565
O3 U2 O16 89.4(2) . 4_565
O8 U2 O16 162.86(19) 4_665 4_565
O10 U2 O16 81.50(19) . 4_565
O4 U2 O13 93.3(2) . .
O3 U2 O13 85.2(2) . .
O8 U2 O13 75.47(18) 4_665 .
O10 U2 O13 155.60(18) . .
O16 U2 O13 121.56(18) 4_565 .
O4 U2 O14 89.2(2) . .
O3 U2 O14 89.6(2) . .
O8 U2 O14 132.88(18) 4_665 .
O10 U2 O14 145.67(18) . .
O16 U2 O14 64.26(19) 4_565 .
O13 U2 O14 57.58(17) . .
O6 U3 O5 179.1(2) . .
O6 U3 O9 87.3(2) . 4_665
O5 U3 O9 92.4(2) . 4_665
O6 U3 O18 89.9(2) . .
O5 U3 O18 90.9(2) . .
O9 U3 O18 90.3(2) 4_665 .
O6 U3 O12 88.7(2) . 4_666
O5 U3 O12 91.7(2) . 4_666
O9 U3 O12 175.9(2) 4_665 4_666
O18 U3 O12 89.2(2) . 4_666
O6 U3 O15 89.0(2) . 1_655
O5 U3 O15 90.2(2) . 1_655
O9 U3 O15 90.8(2) 4_665 1_655
O18 U3 O15 178.4(2) . 1_655
O12 U3 O15 89.62(19) 4_666 1_655
O20 Zn1 O19 90.8(3) . .
O20 Zn1 N2 171.6(3) . .
O19 Zn1 N2 97.6(3) . .
O20 Zn1 N1 91.2(3) . .
O19 Zn1 N1 172.2(3) . .
N2 Zn1 N1 80.4(3) . .
O20 Zn1 O3 89.2(2) . .
O19 Zn1 O3 92.5(2) . .
N2 Zn1 O3 91.5(2) . .
N1 Zn1 O3 95.1(2) . .
O20 Zn1 O1 90.6(2) . .
O19 Zn1 O1 84.8(2) . .
N2 Zn1 O1 89.1(2) . .
N1 Zn1 O1 87.7(2) . .
O3 Zn1 O1 177.2(2) . .
O7 P1 O9 111.0(3) . .
O7 P1 O8 112.6(3) . .
O9 P1 O8 109.2(3) . .
O7 P1 C1 110.0(4) . .
O9 P1 C1 106.6(4) . .
O8 P1 C1 107.1(3) . .
O10 P2 O12 110.5(3) . .
O10 P2 O11 112.2(3) . .
O12 P2 O11 109.1(3) . .
O10 P2 C3 109.7(3) . .
O12 P2 C3 107.6(3) . .
O11 P2 C3 107.6(3) . .
O13 P3 O15 112.0(3) . .
O13 P3 O14 104.4(3) . .
O15 P3 O14 111.8(3) . .
O13 P3 C7 110.4(4) . .
O15 P3 C7 108.4(4) . .
O14 P3 C7 109.7(4) . .
O18 P4 O17 112.1(3) . .
O18 P4 O16 113.3(3) . .
O17 P4 O16 103.8(3) . .
O18 P4 C5 106.6(5) . .
O17 P4 C5 111.7(5) . .
O16 P4 C5 109.3(5) . .
C9 N1 C20 120.7(10) . .
C9 N1 Zn1 128.8(8) . .
C20 N1 Zn1 110.5(6) . .
C18 N2 C19 119.3(8) . .
C18 N2 Zn1 128.4(7) . .
C19 N2 Zn1 112.3(6) . .
U1 O1 Zn1 145.9(3) . .
U2 O3 Zn1 144.4(3) . .
P1 O7 U1 144.5(3) . .
P1 O8 U2 145.1(3) . 4_566
P1 O9 U3 156.0(4) . 4_566
P2 O10 U2 143.8(3) . .
P2 O11 U1 144.1(3) . 4_665
P2 O12 U3 152.5(3) . 4_565
P3 O13 U2 103.1(3) . .
P3 O14 U1 147.8(3) . 4_565
P3 O14 U2 94.6(2) . .
U1 O14 U2 115.7(2) 4_565 .
P3 O15 U3 157.2(4) . 1_455
P4 O16 U2 148.7(3) . 4_666
P4 O16 U1 95.6(3) . .
U2 O16 U1 115.7(2) 4_666 .
P4 O17 U1 103.3(3) . .
P4 O18 U3 158.9(4) . .
C2 C1 P1 115.5(6) . .
C2 C2 C1 112.7(9) 3_667 .
C4 C3 P2 117.2(6) . .
C4 C4 C3 112.3(9) 3_766 .
C6' C5 C6 90.7(15) . .
C6' C5 P4 123.4(14) . .
C6 C5 P4 116.7(11) . .
C5 C6 C6' 124.3(18) . 3_757
C8' C7 C8 95.2(13) . .
C8' C7 P3 113.2(9) . .
C8 C7 P3 115.9(9) . .
C7 C8 C8' 117.9(14) . 3_656
N1 C9 C10 122.2(12) . .
C11 C10 C9 116.6(12) . .
C10 C11 C12 123.7(13) . .
C11 C12 C13 127.3(13) . .
C11 C12 C20 114.8(12) . .
C13 C12 C20 117.8(12) . .
C14 C13 C12 122.1(12) . .
C13 C14 C15 121.0(12) . .
C16 C15 C14 123.7(12) . .
C16 C15 C19 117.0(11) . .
C14 C15 C19 119.2(12) . .
C17 C16 C15 121.8(11) . .
C16 C17 C18 118.2(11) . .
N2 C18 C17 122.1(11) . .
N2 C19 C20 118.6(9) . .
N2 C19 C15 121.5(9) . .
C20 C19 C15 120.0(10) . .
N1 C20 C19 118.1(9) . .
N1 C20 C12 122.0(10) . .
C19 C20 C12 119.9(10) . .
C7 C8' C8 113.4(14) . 3_656
C5 C6' C6 111.3(19) . 3_757

loop_
_geom_bond_atom_site_label_1
_geom_bond_atom_site_label_2
_geom_bond_distance
_geom_bond_site_symmetry_2
U1 O2 1.761(5) .
U1 O1 1.795(5) .
U1 O7 2.289(5) .
U1 O11 2.318(5) 4_566
U1 O14 2.363(5) 4_666
U1 O17 2.421(5) .
U1 O16 2.594(5) .
U2 O4 1.754(5) .
U2 O3 1.800(5) .
U2 O8 2.275(5) 4_665
U2 O10 2.287(5) .
U2 O16 2.364(6) 4_565
U2 O13 2.409(5) .
U2 O14 2.594(5) .
U3 O6 1.747(6) .
U3 O5 1.755(6) .
U3 O9 2.265(5) 4_665
U3 O18 2.275(5) .
U3 O12 2.277(5) 4_666
U3 O15 2.306(5) 1_655
Zn1 O20 2.004(6) .
Zn1 O19 2.015(7) .
Zn1 N2 2.032(7) .
Zn1 N1 2.088(8) .
Zn1 O3 2.188(5) .
Zn1 O1 2.282(5) .
P1 O7 1.506(5) .
P1 O9 1.518(5) .
P1 O8 1.538(5) .
P1 C1 1.800(8) .
P2 O10 1.512(5) .
P2 O12 1.515(5) .
P2 O11 1.532(5) .
P2 C3 1.789(8) .
P3 O13 1.514(5) .
P3 O15 1.516(5) .
P3 O14 1.542(6) .
P3 C7 1.781(10) .
P4 O18 1.511(5) .
P4 O17 1.518(5) .
P4 O16 1.535(6) .
P4 C5 1.778(10) .
N1 C9 1.324(12) .
N1 C20 1.348(12) .
N2 C18 1.330(11) .
N2 C19 1.344(11) .
O8 U2 2.275(5) 4_566
O9 U3 2.265(5) 4_566
O11 U1 2.318(5) 4_665
O12 U3 2.277(5) 4_565
O14 U1 2.363(5) 4_565
O15 U3 2.306(5) 1_455
O16 U2 2.364(6) 4_666
C1 C2 1.529(11) .
C2 C2 1.495(16) 3_667
C3 C4 1.524(11) .
C4 C4 1.515(15) 3_766
C5 C6' 1.34(2) .
C5 C6 1.43(2) .
C6 C6' 1.59(3) 3_757
C7 C8' 1.412(19) .
C7 C8 1.467(17) .
C8 C8' 1.61(2) 3_656
C9 C10 1.412(17) .
C10 C11 1.383(19) .
C11 C12 1.389(17) .
C12 C13 1.400(17) .
C12 C20 1.440(14) .
C13 C14 1.347(16) .
C14 C15 1.393(16) .
C15 C16 1.385(15) .
C15 C19 1.421(14) .
C16 C17 1.336(16) .
C17 C18 1.415(14) .
C19 C20 1.382(13) .
C8' C8 1.61(2) 3_656
C6' C6 1.59(3) 3_757
